data_1564982
loop_
_publ_author_name
'Lozan, Vasile'
'Makhloufi, Gamall'
'Druta, Vadim'
'Bourosh, Paulina'
'Kravtsov, Victor Ch.'
'Marangoci, Narcisa'
'Heering, Christian'
'Janiak, Christoph'

_publ_section_title
;
 Synthesis and structure of zinc(II) and cobalt(II) coordination polymers
 involving the elongated 2&#x2032;,3&#x2032;,5&#x2032;,6&#x2032;
 tetramethylterphenyl-4, 4&#x2033;-dicarboxylate ligand
;
_journal_name_full 'Inorganica Chimica Acta'
_journal_page_first 119500
_journal_paper_doi 10.1016/j.ica.2020.119500
_journal_volume 506
_journal_year 2020
_chemical_formula_moiety 'C30 H34 N2 O6 Zn'
_chemical_formula_sum 'C30 H34 N2 O6 Zn'
_chemical_formula_weight 583.96
_space_group_crystal_system monoclinic
_space_group_IT_number 15
_space_group_name_Hall '-C 2yc'
_space_group_name_H-M_alt 'C 1 2/c 1'
_atom_sites_solution_hydrogens geom
_audit_creation_method SHELXL-2014/7
_cell_angle_alpha 90
_cell_angle_beta 99.639(9)
_cell_angle_gamma 90
_cell_formula_units_Z 4
_cell_length_a 15.472(2)
_cell_length_b 6.9350(8)
_cell_length_c 26.808(3)
_cell_measurement_reflns_used 9930
_cell_measurement_temperature 95(2)
_cell_measurement_theta_max 26.05
_cell_measurement_theta_min 1.54
_cell_volume 2835.8(6)
_computing_cell_refinement 'SAINT (Bruker, 2006)'
_computing_data_collection 'APEX2 (Bruker, 2006)'
_computing_data_reduction SAINT
_computing_structure_refinement 'SHELXL-2014/7 (Sheldrick, 2014)'
_computing_structure_solution 'SHELXS-97 (Sheldrick, 1990)'
_diffrn_ambient_temperature 95(2)
_diffrn_measured_fraction_theta_full 1.000
_diffrn_measured_fraction_theta_max 0.998
_diffrn_measurement_device_type 'Bruker Kappa APEX II CCD area detector'
_diffrn_measurement_method '\f and/or \w scans'
_diffrn_radiation_type MoK\a
_diffrn_radiation_wavelength 0.71073
_diffrn_reflns_av_R_equivalents 0.0299
_diffrn_reflns_av_unetI/netI 0.0132
_diffrn_reflns_Laue_measured_fraction_full 1.000
_diffrn_reflns_Laue_measured_fraction_max 0.998
_diffrn_reflns_limit_h_max 18
_diffrn_reflns_limit_h_min -18
_diffrn_reflns_limit_k_max 8
_diffrn_reflns_limit_k_min -8
_diffrn_reflns_limit_l_max 33
_diffrn_reflns_limit_l_min -33
_diffrn_reflns_number 24932
_diffrn_reflns_point_group_measured_fraction_full 1.000
_diffrn_reflns_point_group_measured_fraction_max 0.998
_diffrn_reflns_theta_full 25.242
_diffrn_reflns_theta_max 26.053
_diffrn_reflns_theta_min 1.541
_diffrn_source 'fine-focus sealed tube'
_exptl_absorpt_coefficient_mu 0.911
_exptl_absorpt_correction_T_max 0.9559
_exptl_absorpt_correction_T_min 0.7120
_exptl_absorpt_correction_type multi-scan
_exptl_absorpt_process_details sadabs
_exptl_crystal_colour colorless
_exptl_crystal_density_diffrn 1.368
_exptl_crystal_description plate
_exptl_crystal_F_000 1224
_exptl_crystal_size_max 0.400
_exptl_crystal_size_mid 0.300
_exptl_crystal_size_min 0.050
_refine_diff_density_max 0.595
_refine_diff_density_min -0.220
_refine_diff_density_rms 0.049
_refine_ls_extinction_coef .
_refine_ls_extinction_method none
_refine_ls_goodness_of_fit_ref 1.004
_refine_ls_hydrogen_treatment constr
_refine_ls_matrix_type full
_refine_ls_number_parameters 181
_refine_ls_number_reflns 2803
_refine_ls_number_restraints 0
_refine_ls_restrained_S_all 1.004
_refine_ls_R_factor_all 0.0320
_refine_ls_R_factor_gt 0.0308
_refine_ls_shift/su_max 0.001
_refine_ls_shift/su_mean 0.000
_refine_ls_structure_factor_coef Fsqd
_refine_ls_weighting_details 'w=1/[\s^2^(Fo^2^)+(0.0339P)^2^+6.3173P] where P=(Fo^2^+2Fc^2^)/3'
_refine_ls_weighting_scheme calc
_refine_ls_wR_factor_gt 0.0783
_refine_ls_wR_factor_ref 0.0792
_reflns_Friedel_coverage 0.000
_reflns_Friedel_fraction_full .
_reflns_Friedel_fraction_max .
_reflns_number_gt 2698
_reflns_number_total 2803
_reflns_threshold_expression 'I > 2\s(I)'
_cod_data_source_file comp2_zinc_Lozan_V1_C2c.cif
_cod_data_source_block zinc_Lozan_V1_C2c
_cod_original_sg_symbol_H-M 'C 2/c'
_cod_database_code 1564982
_shelx_shelxl_version_number 2014/7
_shelx_space_group_comment
;
The symmetry employed for this shelxl refinement is uniquely defined
by the following loop, which should always be used as a source of
symmetry information in preference to the above space-group names.
They are only intended as comments.
;
_shelx_estimated_absorpt_t_min 0.712
_shelx_estimated_absorpt_t_max 0.956

loop_
_space_group_symop_operation_xyz
'x, y, z'
'-x, y, -z+1/2'
'x+1/2, y+1/2, z'
'-x+1/2, y+1/2, -z+1/2'
'-x, -y, -z'
'x, -y, z-1/2'
'-x+1/2, -y+1/2, -z'
'x+1/2, -y+1/2, z-1/2'

loop_
_atom_site_label
_atom_site_type_symbol
_atom_site_fract_x
_atom_site_fract_y
_atom_site_fract_z
_atom_site_U_iso_or_equiv
_atom_site_adp_type
_atom_site_occupancy
_atom_site_site_symmetry_order
_atom_site_calc_flag
_atom_site_refinement_flags_posn
_atom_site_refinement_flags_adp
_atom_site_refinement_flags_occupancy
_atom_site_disorder_assembly
_atom_site_disorder_group
Zn1 Zn 0.5000 0.00534(4) 0.2500 0.02287(10) Uani 1 2 d S T P . .
O1 O 0.45618(10) 0.1842(2) 0.29527(5) 0.0335(3) Uani 1 1 d . . . . .
O2 O 0.43397(10) -0.0685(2) 0.34208(6) 0.0393(4) Uani 1 1 d . . . . .
O3 O 0.59488(10) -0.1755(2) 0.27775(6) 0.0438(4) Uani 1 1 d . . . . .
N1 N 0.64363(12) -0.4445(3) 0.31964(8) 0.0448(5) Uani 1 1 d . . . . .
C1 C 0.42920(11) 0.1049(3) 0.33279(6) 0.0245(4) Uani 1 1 d . . . . .
C2 C 0.39046(11) 0.2398(3) 0.36716(6) 0.0217(3) Uani 1 1 d . . . . .
C3 C 0.38659(12) 0.4377(3) 0.35835(7) 0.0268(4) Uani 1 1 d . . . . .
H3 H 0.4075 0.4881 0.3305 0.032 Uiso 1 1 calc R U . . .
C4 C 0.35191(12) 0.5602(3) 0.39073(7) 0.0274(4) Uani 1 1 d . . . . .
H4 H 0.3499 0.6921 0.3843 0.033 Uiso 1 1 calc R U . . .
C5 C 0.32006(11) 0.4888(2) 0.43267(7) 0.0215(4) Uani 1 1 d . . . . .
C6 C 0.32341(11) 0.2901(3) 0.44102(7) 0.0238(4) Uani 1 1 d . . . . .
H6 H 0.3019 0.2393 0.4686 0.029 Uiso 1 1 calc R U . . .
C7 C 0.35830(11) 0.1677(3) 0.40888(7) 0.0238(4) Uani 1 1 d . . . . .
H7 H 0.3603 0.0358 0.4152 0.029 Uiso 1 1 calc R U . . .
C8 C 0.28380(11) 0.6233(2) 0.46779(6) 0.0195(3) Uani 1 1 d . . . . .
C9 C 0.34060(11) 0.7447(2) 0.49977(6) 0.0212(3) Uani 1 1 d . . . . .
C10 C 0.30686(11) 0.8724(2) 0.53212(6) 0.0211(3) Uani 1 1 d . . . . .
C11 C 0.43886(11) 0.7365(3) 0.50081(8) 0.0318(4) Uani 1 1 d . . . . .
H11A H 0.4517 0.6442 0.4764 0.048 Uiso 1 1 calc R U . . .
H11B H 0.4675 0.6987 0.5339 0.048 Uiso 1 1 calc R U . . .
H11C H 0.4596 0.8613 0.4928 0.048 Uiso 1 1 calc R U . . .
C12 C 0.36825(13) 1.0006(3) 0.56746(8) 0.0320(4) Uani 1 1 d . . . . .
H12A H 0.3859 1.1078 0.5489 0.048 Uiso 1 1 calc R U . . .
H12B H 0.4191 0.9280 0.5821 0.048 Uiso 1 1 calc R U . . .
H12C H 0.3388 1.0472 0.5939 0.048 Uiso 1 1 calc R U . . .
C13 C 0.59359(14) -0.2902(3) 0.31254(8) 0.0401(5) Uani 1 1 d . . . . .
H13 H 0.5552 -0.2667 0.3351 0.048 Uiso 1 1 calc R U . . .
C14 C 0.70076(19) -0.5020(4) 0.28537(12) 0.0634(8) Uani 1 1 d . . . . .
H14A H 0.6751 -0.6083 0.2652 0.095 Uiso 1 1 calc R U . . .
H14B H 0.7564 -0.5404 0.3043 0.095 Uiso 1 1 calc R U . . .
H14C H 0.7090 -0.3957 0.2637 0.095 Uiso 1 1 calc R U . . .
C15 C 0.63784(19) -0.5712(5) 0.36214(13) 0.0712(9) Uani 1 1 d . . . . .
H15A H 0.5957 -0.5206 0.3812 0.107 Uiso 1 1 calc R U . . .
H15B H 0.6941 -0.5793 0.3835 0.107 Uiso 1 1 calc R U . . .
H15C H 0.6199 -0.6974 0.3498 0.107 Uiso 1 1 calc R U . . .

loop_
_atom_site_aniso_label
_atom_site_aniso_U_11
_atom_site_aniso_U_22
_atom_site_aniso_U_33
_atom_site_aniso_U_23
_atom_site_aniso_U_13
_atom_site_aniso_U_12
Zn1 0.03085(17) 0.01937(16) 0.01994(16) 0.000 0.00871(11) 0.000
O1 0.0499(8) 0.0279(7) 0.0281(7) -0.0044(6) 0.0221(6) -0.0021(6)
O2 0.0583(10) 0.0245(7) 0.0414(8) -0.0023(6) 0.0267(7) 0.0052(7)
O3 0.0434(8) 0.0446(9) 0.0441(9) 0.0166(7) 0.0090(7) 0.0125(7)
N1 0.0351(10) 0.0320(9) 0.0609(13) 0.0038(9) -0.0109(9) 0.0028(8)
C1 0.0255(8) 0.0275(9) 0.0219(8) -0.0043(7) 0.0076(7) -0.0018(7)
C2 0.0225(8) 0.0225(8) 0.0208(8) -0.0036(7) 0.0061(6) -0.0015(7)
C3 0.0357(10) 0.0247(9) 0.0227(9) 0.0012(7) 0.0127(7) -0.0023(8)
C4 0.0371(10) 0.0181(8) 0.0288(9) 0.0019(7) 0.0110(8) 0.0005(8)
C5 0.0210(8) 0.0212(9) 0.0229(8) -0.0019(7) 0.0053(7) 0.0009(6)
C6 0.0283(9) 0.0227(9) 0.0226(8) 0.0015(7) 0.0109(7) -0.0008(7)
C7 0.0296(9) 0.0173(8) 0.0264(9) 0.0001(7) 0.0099(7) -0.0004(7)
C8 0.0225(8) 0.0177(8) 0.0194(8) 0.0010(6) 0.0063(6) 0.0019(6)
C9 0.0196(8) 0.0201(8) 0.0242(8) 0.0006(7) 0.0051(6) 0.0012(6)
C10 0.0221(8) 0.0199(8) 0.0209(8) -0.0004(7) 0.0027(6) 0.0002(7)
C11 0.0201(8) 0.0328(10) 0.0431(11) -0.0103(9) 0.0069(8) 0.0009(8)
C12 0.0259(9) 0.0330(11) 0.0363(11) -0.0125(8) 0.0026(8) -0.0025(8)
C13 0.0382(11) 0.0433(12) 0.0379(11) 0.0048(10) 0.0039(9) 0.0014(10)
C14 0.0549(16) 0.0647(19) 0.0657(18) -0.0068(14) -0.0037(14) 0.0095(13)
C15 0.0548(16) 0.0634(19) 0.089(2) 0.0330(18) -0.0061(15) -0.0022(15)

loop_
_atom_type_symbol
_atom_type_description
_atom_type_scat_dispersion_real
_atom_type_scat_dispersion_imag
_atom_type_scat_source
C C 0.0033 0.0016 'International Tables Vol C Tables 4.2.6.8 and 6.1.1.4'
H H 0.0000 0.0000 'International Tables Vol C Tables 4.2.6.8 and 6.1.1.4'
N N 0.0061 0.0033 'International Tables Vol C Tables 4.2.6.8 and 6.1.1.4'
O O 0.0106 0.0060 'International Tables Vol C Tables 4.2.6.8 and 6.1.1.4'
Zn Zn 0.2839 1.4301 'International Tables Vol C Tables 4.2.6.8 and 6.1.1.4'

loop_
_geom_angle_atom_site_label_1
_geom_angle_atom_site_label_2
_geom_angle_atom_site_label_3
_geom_angle
_geom_angle_site_symmetry_1
_geom_angle_site_symmetry_3
O1 Zn1 O1 100.30(8) . 2_655
O1 Zn1 O3 119.08(7) . .
O1 Zn1 O3 109.04(6) 2_655 .
O1 Zn1 O3 109.04(6) . 2_655
O1 Zn1 O3 119.08(7) 2_655 2_655
O3 Zn1 O3 101.33(10) . 2_655
C1 O1 Zn1 114.43(12) . .
C13 O3 Zn1 126.19(15) . .
C13 N1 C14 123.0(2) . .
C13 N1 C15 119.5(2) . .
C14 N1 C15 117.4(2) . .
O2 C1 O1 124.41(17) . .
O2 C1 C2 120.06(16) . .
O1 C1 C2 115.53(16) . .
C7 C2 C3 118.67(16) . .
C7 C2 C1 120.07(16) . .
C3 C2 C1 121.26(16) . .
C4 C3 C2 120.57(17) . .
C3 C4 C5 120.97(17) . .
C4 C5 C6 118.18(16) . .
C4 C5 C8 120.43(15) . .
C6 C5 C8 121.39(16) . .
C7 C6 C5 120.93(16) . .
C6 C7 C2 120.68(16) . .
C9 C8 C10 120.71(16) . 7_566
C9 C8 C5 119.70(15) . .
C10 C8 C5 119.58(15) 7_566 .
C10 C9 C8 119.88(15) . .
C10 C9 C11 119.26(16) . .
C8 C9 C11 120.85(16) . .
C9 C10 C8 119.40(16) . 7_566
C9 C10 C12 119.96(15) . .
C8 C10 C12 120.62(16) 7_566 .
O3 C13 N1 123.5(2) . .

loop_
_geom_bond_atom_site_label_1
_geom_bond_atom_site_label_2
_geom_bond_distance
_geom_bond_site_symmetry_2
Zn1 O1 1.9354(13) .
Zn1 O1 1.9354(13) 2_655
Zn1 O3 1.9790(15) .
Zn1 O3 1.9790(15) 2_655
O1 C1 1.276(2) .
O2 C1 1.228(2) .
O3 C13 1.228(3) .
N1 C13 1.316(3) .
N1 C14 1.434(4) .
N1 C15 1.453(4) .
C1 C2 1.506(2) .
C2 C7 1.391(2) .
C2 C3 1.392(3) .
C3 C4 1.385(3) .
C4 C5 1.392(2) .
C5 C6 1.396(2) .
C5 C8 1.499(2) .
C6 C7 1.382(2) .
C8 C9 1.401(2) .
C8 C10 1.403(2) 7_566
C9 C10 1.400(2) .
C9 C11 1.517(2) .
C10 C8 1.403(2) 7_566
C10 C12 1.513(2) .
